data_2200263
loop_
_publ_author_name
'Sarkhel, Sanjay'
'Srivastava, Prativa'
'Saxena, Abhishek S.'
'Ram, Vishnu J.'
'Prasad Onkar'
'Shiro, Motoo'
'Maulik, Prakas R.'

_publ_section_title 7-(4-Bromophenyl)-5-cyanomethyl-1,3-dimethylpyrido[2,3-<i>d</i>]pyrimidine-2,4-dione
_journal_issue 5
_journal_name_full 'Acta Crystallographica Section E'
_journal_page_first o408
_journal_page_last o410
_journal_paper_doi 10.1107/S1600536801004986
_journal_volume 57
_journal_year 2001
_chemical_formula_moiety 'C17 H13 Br N4 O2'
_chemical_formula_sum 'C17 H13 Br N4 O2'
_chemical_formula_weight 385.22
_chemical_melting_point 225(5)
_chemical_name_common dioxypyrido[2,3-d]pyrimidine
_chemical_name_systematic
;
7-(4-bromophenyl)-5-cyanomethyl-1,3-dimethyl-2,4-dioxypyrido[2,3-d]pyrimidine
;
_space_group_IT_number 2
_symmetry_cell_setting triclinic
_symmetry_space_group_name_Hall '-P 1'
_symmetry_space_group_name_H-M 'P -1'
_cell_angle_alpha 108.22(3)
_cell_angle_beta 113.43(2)
_cell_angle_gamma 91.24(3)
_cell_formula_units_Z 2
_cell_length_a 8.728(3)
_cell_length_b 12.087(4)
_cell_length_c 8.672(3)
_cell_measurement_reflns_used 24
_cell_measurement_temperature 296(2)
_cell_measurement_theta_max 15.0
_cell_measurement_theta_min 14.7
_cell_volume 786.1(5)
_computing_cell_refinement 'Rigaku/AFC Diffractometer Control Software'
_computing_data_collection 'Rigaku/AFC Diffractometer Control Software (Rigaku, 1995)'
_computing_data_reduction 'TEXSAN (Molecular Structure Corporation/Rigaku Corporation, 1998)'
_computing_molecular_graphics 'NRCVAX (Gabe et al.,, 1989)'
_computing_publication_material SHELXL93
_computing_structure_refinement 'SHELXL93 (Sheldrick, 1993)'
_computing_structure_solution 'SHELXS86 (Sheldrick, 1990)'
_diffrn_ambient_temperature 296(2)
_diffrn_measurement_device 'Rigaku AFC-5R'
_diffrn_measurement_method \w-2\q
_diffrn_radiation_monochromator graphite
_diffrn_radiation_source 'rotating anode'
_diffrn_radiation_type MoK\a
_diffrn_radiation_wavelength .71073
_diffrn_reflns_av_R_equivalents .0000
_diffrn_reflns_av_sigmaI/netI .0598
_diffrn_reflns_limit_h_max 11
_diffrn_reflns_limit_h_min -11
_diffrn_reflns_limit_k_max 0
_diffrn_reflns_limit_k_min -15
_diffrn_reflns_limit_l_max 11
_diffrn_reflns_limit_l_min -10
_diffrn_reflns_number 3619
_diffrn_reflns_theta_max 27.49
_diffrn_reflns_theta_min 2.58
_diffrn_standards_decay_% <0.2
_diffrn_standards_interval_count 150
_diffrn_standards_number 3
_exptl_absorpt_coefficient_mu 2.633
_exptl_absorpt_correction_T_max .769
_exptl_absorpt_correction_T_min .509
_exptl_absorpt_correction_type empirical
_exptl_absorpt_process_details '(TEXSAN; Molecular Structure Corporation/Rigaku Corporation, 1998)'
_exptl_crystal_colour colourless
_exptl_crystal_density_diffrn 1.628
_exptl_crystal_density_meas ?
_exptl_crystal_description block
_exptl_crystal_F_000 388
_exptl_crystal_size_max .4
_exptl_crystal_size_mid .3
_exptl_crystal_size_min .1
_refine_diff_density_max .482
_refine_diff_density_min -.431
_refine_ls_extinction_method none
_refine_ls_goodness_of_fit_all 1.026
_refine_ls_goodness_of_fit_ref 1.076
_refine_ls_hydrogen_treatment constr
_refine_ls_matrix_type full
_refine_ls_number_parameters 219
_refine_ls_number_reflns 3616
_refine_ls_number_restraints 0
_refine_ls_restrained_S_all 1.089
_refine_ls_restrained_S_obs 1.076
_refine_ls_R_factor_all .0990
_refine_ls_R_factor_gt .0426
_refine_ls_shift/su_max <0.001
_refine_ls_shift/su_mean .000
_refine_ls_structure_factor_coef Fsqd
_refine_ls_weighting_details 'calc w = 1/[\s^2^(Fo^2^)+(0.0669P)^2^+0.8316P] where P = (Fo^2^+2Fc^2^)/3'
_refine_ls_weighting_scheme calc
_refine_ls_wR_factor_all .1565
_refine_ls_wR_factor_ref .1200
_reflns_number_gt 2254
_reflns_number_total 3619
_reflns_threshold_expression I>2\s(I)
_cod_data_source_file bt6027.cif
_cod_data_source_block I
_cod_depositor_comments
;
The following automatic conversions were performed:

'_chemical_melting_point' value '220-230' was changed to '225(5)' -
the average value was taken and precision was estimated.

Automatic conversion script
Id: cif_fix_values 1646 2011-03-28 12:23:43Z adriana 

The following automatic conversions were performed:

'_chemical_melting_point' value '220-230' was changed to '225(5)' -
the average value was taken and precision was estimated.

Automatic conversion script
Id: cif_fix_values 1715 2011-07-08 13:25:40Z adriana 

The following automatic conversions were performed:

'_exptl_crystal_density_meas' value 'not measured' was changed to '?'
- the value is perceived as not measured.

Automatic conversion script
Id: cif_fix_values 3008 2015-01-20 13:52:24Z robertas 
;
_cod_database_code 2200263

loop_
_symmetry_equiv_pos_as_xyz
'x, y, z'
'-x, -y, -z'

loop_
_atom_site_aniso_label
_atom_site_aniso_U_11
_atom_site_aniso_U_22
_atom_site_aniso_U_33
_atom_site_aniso_U_12
_atom_site_aniso_U_13
_atom_site_aniso_U_23
Br .0632(3) .0492(3) .0733(4) .0251(2) .0380(3) .0292(2)
C1A .038(2) .031(2) .037(2) .004(2) .017(2) .012(2)
N1 .041(2) .035(2) .037(2) .0084(15) .013(2) .0072(15)
C11 .058(3) .052(3) .036(2) .015(2) .008(2) .003(2)
C2 .047(2) .036(2) .046(3) .011(2) .024(2) .014(2)
O21 .072(2) .042(2) .056(2) .013(2) .021(2) -.001(2)
N3 .043(2) .035(2) .054(2) .011(2) .026(2) .016(2)
C31 .060(3) .042(2) .070(3) .023(2) .035(3) .022(2)
C4 .038(2) .044(2) .050(3) .009(2) .022(2) .022(2)
O41 .051(2) .060(2) .063(2) .024(2) .019(2) .029(2)
C4A .034(2) .037(2) .040(2) .009(2) .018(2) .017(2)
C5 .038(2) .044(2) .037(2) .008(2) .016(2) .018(2)
C51 .049(3) .057(3) .038(2) .010(2) .012(2) .017(2)
C52 .044(3) .061(3) .041(3) .009(2) .003(2) .011(2)
N53 .041(3) .102(4) .085(4) -.001(3) .012(3) .025(3)
C6 .040(2) .038(2) .035(2) .005(2) .015(2) .006(2)
C7 .034(2) .034(2) .039(2) .005(2) .018(2) .011(2)
C71 .034(2) .034(2) .038(2) .006(2) .016(2) .011(2)
C72 .041(2) .041(2) .039(2) .006(2) .013(2) .004(2)
C73 .052(3) .037(2) .045(3) .007(2) .021(2) .005(2)
C74 .045(2) .039(2) .050(3) .009(2) .027(2) .020(2)
C75 .042(2) .048(2) .040(2) .007(2) .012(2) .016(2)
C76 .048(2) .042(2) .038(2) .005(2) .016(2) .010(2)
N8 .034(2) .034(2) .035(2) .0064(14) .0137(15) .0104(14)

loop_
_atom_site_label
_atom_site_fract_x
_atom_site_fract_y
_atom_site_fract_z
_atom_site_U_iso_or_equiv
_atom_site_thermal_displace_type
_atom_site_calc_flag
_atom_site_refinement_flags
_atom_site_occupancy
_atom_site_disorder_group
_atom_site_type_symbol
Br .08388(7) .28864(4) .14885(8) .0565(2) Uani d . 1 . Br
C1A .5035(5) -.3069(3) -.0501(6) .0348(8) Uani d . 1 . C
N1 .4360(4) -.3982(3) -.2164(5) .0402(8) Uani d . 1 . N
C11 .2806(6) -.3883(4) -.3600(6) .0558(13) Uani d . 1 . C
H11A .2939 -.3130 -.3726 .084 Uiso calc R 1 . H
H11B .1868 -.3952 -.3303 .084 Uiso calc R 1 . H
H11C .2595 -.4502 -.4709 .084 Uiso calc R 1 . H
C2 .5054(6) -.4975(4) -.2526(6) .0418(9) Uani d . 1 . C
O21 .4402(5) -.5786(3) -.3964(5) .0631(10) Uani d . 1 . O
N3 .6523(5) -.5053(3) -.1141(5) .0422(8) Uani d . 1 . N
C31 .7350(7) -.6072(4) -.1563(7) .0540(12) Uani d . 1 . C
H31A .6668 -.6599 -.2764 .081 Uiso calc R 1 . H
H31B .7483 -.6478 -.0737 .081 Uiso calc R 1 . H
H31C .8443 -.5809 -.1463 .081 Uiso calc R 1 . H
C4 .7317(5) -.4211(4) .0569(6) .0411(9) Uani d . 1 . C
O41 .8613(4) -.4372(3) .1683(5) .0575(9) Uani d . 1 . O
C4A .6496(5) -.3176(3) .0898(6) .0357(8) Uani d . 1 . C
C5 .7086(5) -.2240(4) .2554(6) .0387(9) Uani d . 1 . C
C51 .8651(6) -.2219(5) .4198(6) .0502(11) Uani d . 1 . C
H51A .8599 -.1690 .5273 .060 Uiso calc R 1 . H
H51B .8668 -.3004 .4268 .060 Uiso calc R 1 . H
C52 1.0196(7) -.1826(5) .4111(7) .0556(12) Uani d . 1 . C
N53 1.1398(6) -.1492(5) .4054(8) .084(2) Uani d . 1 . N
C6 .6231(5) -.1299(4) .2705(6) .0397(9) Uani d . 1 . C
H6 .6596 -.0683 .3801 .048 Uiso calc R 1 . H
C7 .4812(5) -.1261(3) .1220(6) .0352(8) Uani d . 1 . C
C71 .3874(5) -.0253(3) .1297(6) .0353(8) Uani d . 1 . C
C72 .4376(6) .0728(4) .2855(6) .0444(10) Uani d . 1 . C
H72 .5318 .0754 .3879 .053 Uiso calc R 1 . H
C73 .3483(6) .1675(4) .2903(6) .0467(10) Uani d . 1 . C
H73 .3838 .2333 .3947 .056 Uiso calc R 1 . H
C74 .2074(6) .1626(4) .1392(6) .0412(9) Uani d . 1 . C
C75 .1566(6) .0668(4) -.0179(6) .0449(10) Uani d . 1 . C
H75 .0623 .0644 -.1199 .054 Uiso calc R 1 . H
C76 .2483(6) -.0266(4) -.0221(6) .0444(10) Uani d . 1 . C
H76 .2155 -.0906 -.1284 .053 Uiso calc R 1 . H
N8 .4227(4) -.2154(3) -.0368(5) .0354(7) Uani d . 1 . N

loop_
_atom_type_symbol
_atom_type_description
_atom_type_scat_dispersion_real
_atom_type_scat_dispersion_imag
_atom_type_scat_source
C C .0033 .0016 'International Tables Vol C Tables 4.2.6.8 and 6.1.1.4'
H H .0000 .0000 'International Tables Vol C Tables 4.2.6.8 and 6.1.1.4'
O O .0106 .0060 'International Tables Vol C Tables 4.2.6.8 and 6.1.1.4'
N N .0061 .0033 'International Tables Vol C Tables 4.2.6.8 and 6.1.1.4'
Br Br -.2901 2.4595 'International Tables Vol C Tables 4.2.6.8 and 6.1.1.4'

loop_
_geom_angle_atom_site_label_1
_geom_angle_atom_site_label_2
_geom_angle_atom_site_label_3
_geom_angle
N8 C1A N1 116.1(4)
N8 C1A C4A 124.9(4)
N1 C1A C4A 119.0(4)
C2 N1 C1A 123.3(4)
C2 N1 C11 117.9(3)
C1A N1 C11 118.8(3)
O21 C2 N1 122.3(4)
O21 C2 N3 120.7(4)
N1 C2 N3 116.9(4)
C4 N3 C2 125.4(4)
C4 N3 C31 117.3(4)
C2 N3 C31 117.2(4)
O41 C4 N3 119.8(4)
O41 C4 C4A 124.8(4)
N3 C4 C4A 115.4(4)
C5 C4A C1A 116.1(4)
C5 C4A C4 123.9(4)
C1A C4A C4 119.9(4)
C6 C5 C4A 119.1(4)
C6 C5 C51 118.3(4)
C4A C5 C51 122.7(4)
C52 C51 C5 111.0(4)
N53 C52 C51 178.4(6)
C5 C6 C7 120.5(4)
N8 C7 C6 121.0(4)
N8 C7 C71 116.3(4)
C6 C7 C71 122.7(4)
C76 C71 C72 118.6(4)
C76 C71 C7 119.9(4)
C72 C71 C7 121.5(4)
C71 C72 C73 120.7(4)
C74 C73 C72 119.6(4)
C73 C74 C75 120.7(4)
C73 C74 Br 119.3(3)
C75 C74 Br 120.1(3)
C74 C75 C76 119.3(4)
C71 C76 C75 121.0(4)
C1A N8 C7 118.3(3)

loop_
_geom_bond_atom_site_label_1
_geom_bond_atom_site_label_2
_geom_bond_site_symmetry_2
_geom_bond_distance
_geom_bond_publ_flag
Br C74 . 1.885(4) ?
C1A N8 . 1.323(5) ?
C1A N1 . 1.395(5) ?
C1A C4A . 1.411(6) ?
N1 C2 . 1.361(5) ?
N1 C11 . 1.470(6) ?
C2 O21 . 1.220(5) ?
C2 N3 . 1.395(6) ?
N3 C4 . 1.387(6) ?
N3 C31 . 1.463(5) ?
C4 O41 . 1.228(5) ?
C4 C4A . 1.462(6) ?
C4A C5 . 1.406(6) ?
C5 C6 . 1.374(6) ?
C5 C51 . 1.525(6) ?
C51 C52 . 1.458(7) ?
C52 N53 . 1.140(7) ?
C6 C7 . 1.402(6) ?
C7 N8 . 1.345(5) ?
C7 C71 . 1.481(5) ?
C71 C76 . 1.387(6) ?
C71 C72 . 1.388(6) ?
C72 C73 . 1.398(6) ?
C73 C74 . 1.379(7) ?
C74 C75 . 1.380(6) ?
C75 C76 . 1.397(6) ?

loop_
_geom_hbond_atom_site_label_D
_geom_hbond_atom_site_label_H
_geom_hbond_atom_site_label_A
_geom_hbond_site_symmetry_A
_geom_hbond_distance_DH
_geom_hbond_distance_HA
_geom_hbond_distance_DA
_geom_hbond_angle_DHA
_geom_hbond_publ_flag
C31 H31B Br 1_645 .96 3.07 3.701(5) 125 yes
C31 H31B N8 2_645 .96 2.81 3.639(6) 145 yes
C31 H31C O41 2_745 .96 2.66 3.600(6) 166 yes
C6 H6 N53 2_756 .93 2.76 3.565(7) 146 yes
C72 H72 N53 2_756 .93 2.65 3.476(7) 148 yes
C73 H73 O21 1_566 .93 2.32 3.223(6) 165 yes

loop_
_geom_torsion_atom_site_label_1
_geom_torsion_atom_site_label_2
_geom_torsion_atom_site_label_3
_geom_torsion_atom_site_label_4
_geom_torsion_site_symmetry_3
_geom_torsion_site_symmetry_4
_geom_torsion
N8 C1A N1 C2 . . 179.0(4)
C4A C1A N1 C2 . . -1.0(6)
N8 C1A N1 C11 . . -1.9(6)
C4A C1A N1 C11 . . 178.0(4)
C1A N1 C2 O21 . . 176.7(4)
C11 N1 C2 O21 . . -2.4(7)
C1A N1 C2 N3 . . -.6(6)
C11 N1 C2 N3 . . -179.7(4)
O21 C2 N3 C4 . . -176.6(4)
N1 C2 N3 C4 . . .7(6)
O21 C2 N3 C31 . . 7.4(6)
N1 C2 N3 C31 . . -175.3(4)
C2 N3 C4 O41 . . -179.7(4)
C31 N3 C4 O41 . . -3.7(6)
C2 N3 C4 C4A . . .7(6)
C31 N3 C4 C4A . . 176.7(4)
N8 C1A C4A C5 . . 1.5(6)
N1 C1A C4A C5 . . -178.4(4)
N8 C1A C4A C4 . . -177.6(4)
N1 C1A C4A C4 . . 2.5(6)
O41 C4 C4A C5 . . -.8(7)
N3 C4 C4A C5 . . 178.7(4)
O41 C4 C4A C1A . . 178.1(4)
N3 C4 C4A C1A . . -2.3(6)
C1A C4A C5 C6 . . -.2(6)
C4 C4A C5 C6 . . 178.8(4)
C1A C4A C5 C51 . . -179.8(4)
C4 C4A C5 C51 . . -.8(6)
C6 C5 C51 C52 . . -98.7(5)
C4A C5 C51 C52 . . 81.0(5)
C4A C5 C6 C7 . . -1.4(6)
C51 C5 C6 C7 . . 178.3(4)
C5 C6 C7 N8 . . 1.9(6)
C5 C6 C7 C71 . . -178.3(4)
N8 C7 C71 C76 . . -.4(6)
C6 C7 C71 C76 . . 179.8(4)
N8 C7 C71 C72 . . -179.0(4)
C6 C7 C71 C72 . . 1.2(6)
C76 C71 C72 C73 . . 1.0(7)
C7 C71 C72 C73 . . 179.6(4)
C71 C72 C73 C74 . . .9(7)
C72 C73 C74 C75 . . -1.8(7)
C72 C73 C74 Br . . 178.1(3)
C73 C74 C75 C76 . . .8(7)
Br C74 C75 C76 . . -179.2(3)
C72 C71 C76 C75 . . -2.0(7)
C7 C71 C76 C75 . . 179.4(4)
C74 C75 C76 C71 . . 1.1(7)
N1 C1A N8 C7 . . 178.8(3)
C4A C1A N8 C7 . . -1.1(6)
C6 C7 N8 C1A . . -.6(6)
C71 C7 N8 C1A . . 179.5(3)
C52 N53 H75 C75 2_655 2_655 -36

loop_
_cod_related_entry_id
_cod_related_entry_database
_cod_related_entry_code
1 ChemSpider 21132911
